data_2014466
loop_
_publ_author_name
'Masci, Bernardo'
'Thu\'ery, Pierre'

_publ_section_title
;{2,6-Bis[(dimethylamino)methyl]pyridine-\k^3^<i>N</i>}(2,2-methylenediphenolato-\k^2^<i>O</i>,<i>O</i>')dioxouranium(VI)
 acetone solvate
;
_journal_issue 11
_journal_name_full 'Acta Crystallographica Section C'
_journal_page_first m584
_journal_page_last m586
_journal_paper_doi 10.1107/S010827010402431X
_journal_volume 60
_journal_year 2004
_chemical_formula_iupac '[U (C13 H10 O2) O2 (C11 H19 N3)] , C3 H6 O'
_chemical_formula_moiety 'C24 H29 N3 O4 U , C3 H6 O'
_chemical_formula_sum 'C27 H35 N3 O5 U'
_chemical_formula_weight 719.61
_chemical_name_systematic
;
{2,6-Bis[(dimethylamino)methyl]pyridine-\k^3^N}(2,2-methylenediphenolato-
\k^2^O,O')dioxouranium(VI) acetone solvate
;
_space_group_IT_number 14
_symmetry_cell_setting monoclinic
_symmetry_space_group_name_Hall '-P 2ybc'
_symmetry_space_group_name_H-M 'P 1 21/c 1'
_atom_sites_solution_hydrogens geom
_atom_sites_solution_primary direct
_atom_sites_solution_secondary difmap
_audit_creation_method SHELXL97
_cell_angle_alpha 90.00
_cell_angle_beta 109.691(2)
_cell_angle_gamma 90.00
_cell_formula_units_Z 4
_cell_length_a 14.5787(6)
_cell_length_b 11.7099(3)
_cell_length_c 16.7701(8)
_cell_measurement_reflns_used 18299
_cell_measurement_temperature 100(2)
_cell_measurement_theta_max 25.68
_cell_measurement_theta_min 2.17
_cell_volume 2695.50(19)
_computing_cell_refinement 'DENZO-SMN (Otwinowski & Minor, 1997)'
_computing_data_collection 'KappaCCD Server Software (Nonius, 1997)'
_computing_data_reduction DENZO-SMN
_computing_molecular_graphics 'SHELXTL (Bruker, 1999)'
_computing_publication_material 'SHELXTL (Bruker, 1999), PLATON (Spek, 2003) and PARST97 (Nardelli, 1995)'
_computing_structure_refinement 'SHELXL97 (Sheldrick, 1997)'
_computing_structure_solution 'SHELXS97 (Sheldrick, 1997)'
_diffrn_ambient_temperature 100(2)
_diffrn_measured_fraction_theta_full 0.998
_diffrn_measured_fraction_theta_max 0.998
_diffrn_measurement_device_type 'Nonius KappaCCD area-detector'
_diffrn_measurement_method \f
_diffrn_radiation_monochromator graphite
_diffrn_radiation_source 'fine-focus sealed tube'
_diffrn_radiation_type MoK\a
_diffrn_radiation_wavelength 0.71073
_diffrn_reflns_av_R_equivalents 0.0683
_diffrn_reflns_av_sigmaI/netI 0.0662
_diffrn_reflns_limit_h_max 17
_diffrn_reflns_limit_h_min -17
_diffrn_reflns_limit_k_max 14
_diffrn_reflns_limit_k_min -14
_diffrn_reflns_limit_l_max 20
_diffrn_reflns_limit_l_min -20
_diffrn_reflns_number 18299
_diffrn_reflns_theta_full 25.68
_diffrn_reflns_theta_max 25.68
_diffrn_reflns_theta_min 2.17
_diffrn_standards_decay_% none
_diffrn_standards_interval_count 0
_diffrn_standards_interval_time 0
_diffrn_standards_number 0
_exptl_absorpt_coefficient_mu 6.063
_exptl_absorpt_correction_T_max 0.770
_exptl_absorpt_correction_T_min 0.463
_exptl_absorpt_correction_type refdelf
_exptl_absorpt_process_details '(DELABS in PLATON; Spek, 2003)'
_exptl_crystal_colour 'dark orange'
_exptl_crystal_density_diffrn 1.773
_exptl_crystal_density_meas ?
_exptl_crystal_density_method 'not measured'
_exptl_crystal_description platelet
_exptl_crystal_F_000 1400
_exptl_crystal_size_max 0.15
_exptl_crystal_size_mid 0.10
_exptl_crystal_size_min 0.04
_refine_diff_density_max 0.746
_refine_diff_density_min -1.328
_refine_ls_extinction_method none
_refine_ls_goodness_of_fit_ref 1.033
_refine_ls_hydrogen_treatment constr
_refine_ls_matrix_type full
_refine_ls_number_parameters 331
_refine_ls_number_reflns 5120
_refine_ls_number_restraints 0
_refine_ls_restrained_S_all 1.033
_refine_ls_R_factor_all 0.0474
_refine_ls_R_factor_gt 0.0311
_refine_ls_shift/su_max 0.001
_refine_ls_shift/su_mean 0.000
_refine_ls_structure_factor_coef Fsqd
_refine_ls_weighting_details 'calc w = 1/[\s^2^(Fo^2^)+0.9093P] where P=(Fo^2^+2Fc^2^)/3'
_refine_ls_weighting_scheme calc
_refine_ls_wR_factor_gt 0.0654
_refine_ls_wR_factor_ref 0.0709
_reflns_number_gt 4149
_reflns_number_total 5120
_reflns_threshold_expression I>2\s(I)
_cod_data_source_file fg1769.cif
_cod_data_source_block I
_cod_depositor_comments
;
The following automatic conversions were performed:

'_exptl_crystal_density_meas' value 'not measured' was changed to '?'
- the value is perceived as not measured.

Automatic conversion script
Id: cif_fix_values 3008 2015-01-20 13:52:24Z robertas 
;
_cod_original_sg_symbol_H-M 'P 21/c'
_cod_database_code 2014466
_cod_database_fobs_code 2014466

loop_
_symmetry_equiv_pos_as_xyz
'x, y, z'
'-x, y+1/2, -z+1/2'
'-x, -y, -z'
'x, -y-1/2, z-1/2'

loop_
_atom_site_label
_atom_site_fract_x
_atom_site_fract_y
_atom_site_fract_z
_atom_site_U_iso_or_equiv
_atom_site_adp_type
_atom_site_calc_flag
_atom_site_refinement_flags
_atom_site_occupancy
_atom_site_disorder_assembly
_atom_site_disorder_group
_atom_site_type_symbol
U 0.220647(14) 0.077461(15) 0.273966(12) 0.01920(7) Uani d . 1 . . U
O1 0.3142(3) 0.1528(3) 0.2079(2) 0.0239(8) Uani d . 1 . . O
O2 0.2080(3) -0.0612(3) 0.1818(2) 0.0262(8) Uani d . 1 . . O
O3 0.1187(3) 0.1557(3) 0.2047(2) 0.0244(8) Uani d . 1 . . O
O4 0.3142(3) 0.0013(3) 0.3529(2) 0.0248(8) Uani d . 1 . . O
O5 0.2095(4) -0.0165(4) 0.5837(3) 0.0485(12) Uani d . 1 . . O
N1 0.1482(3) 0.1409(3) 0.3899(3) 0.0208(9) Uani d . 1 . . N
N2 0.0862(3) -0.0567(4) 0.3002(3) 0.0252(10) Uani d . 1 . . N
N3 0.3071(3) 0.2512(4) 0.3695(3) 0.0221(10) Uani d . 1 . . N
C1 0.4224(4) 0.2790(5) 0.1726(3) 0.0233(11) Uani d . 1 . . C
H1 0.3952 0.3408 0.1915 0.028 Uiso calc R 1 . . H
C2 0.3872(4) 0.1691(5) 0.1767(3) 0.0213(11) Uani d . 1 . . C
C3 0.4298(4) 0.0760(5) 0.1485(3) 0.0227(11) Uani d . 1 . . C
C4 0.5038(4) 0.0975(5) 0.1166(3) 0.0266(12) Uani d . 1 . . C
H4 0.5312 0.0363 0.0972 0.032 Uiso calc R 1 . . H
C5 0.5392(4) 0.2069(5) 0.1122(3) 0.0263(12) Uani d . 1 . . C
H5 0.5894 0.2187 0.0906 0.032 Uiso calc R 1 . . H
C6 0.4980(4) 0.2971(5) 0.1405(3) 0.0257(12) Uani d . 1 . . C
H6 0.5208 0.3708 0.1383 0.031 Uiso calc R 1 . . H
C7 0.3894(4) -0.0432(4) 0.1501(3) 0.0229(12) Uani d . 1 . . C
H7A 0.4351 -0.0988 0.1426 0.027 Uiso calc R 1 . . H
H7B 0.3828 -0.0565 0.2050 0.027 Uiso calc R 1 . . H
C8 0.2917(4) -0.0599(4) 0.0818(3) 0.0230(11) Uani d . 1 . . C
C9 0.2049(4) -0.0671(4) 0.1007(3) 0.0233(11) Uani d . 1 . . C
C10 0.1160(4) -0.0800(4) 0.0353(3) 0.0259(12) Uani d . 1 . . C
H10 0.0587 -0.0832 0.0480 0.031 Uiso calc R 1 . . H
C11 0.1118(4) -0.0882(5) -0.0479(4) 0.0301(13) Uani d . 1 . . C
H11 0.0521 -0.0964 -0.0910 0.036 Uiso calc R 1 . . H
C12 0.1975(5) -0.0842(5) -0.0671(3) 0.0301(13) Uani d . 1 . . C
H12 0.1954 -0.0906 -0.1229 0.036 Uiso calc R 1 . . H
C13 0.2858(4) -0.0706(4) -0.0024(3) 0.0264(12) Uani d . 1 . . C
H13 0.3428 -0.0687 -0.0157 0.032 Uiso calc R 1 . . H
C14 0.0621(4) 0.1003(4) 0.3893(3) 0.0231(11) Uani d . 1 . . C
C15 0.0190(4) 0.1340(4) 0.4486(3) 0.0228(12) Uani d . 1 . . C
H15 -0.0404 0.1037 0.4473 0.027 Uiso calc R 1 . . H
C16 0.0674(4) 0.2139(4) 0.5093(3) 0.0258(12) Uani d . 1 . . C
H16 0.0399 0.2394 0.5486 0.031 Uiso calc R 1 . . H
C17 0.1564(4) 0.2549(5) 0.5108(3) 0.0263(12) Uani d . 1 . . C
H17 0.1900 0.3079 0.5515 0.032 Uiso calc R 1 . . H
C18 0.1955(4) 0.2164(4) 0.4509(3) 0.0212(11) Uani d . 1 . . C
C19 0.0130(4) 0.0166(5) 0.3194(3) 0.0242(12) Uani d . 1 . . C
H19A -0.0316 -0.0310 0.3365 0.029 Uiso calc R 1 . . H
H19B -0.0245 0.0581 0.2688 0.029 Uiso calc R 1 . . H
C20 0.0333(5) -0.1314(5) 0.2274(4) 0.0327(14) Uani d . 1 . . C
H20A -0.0158 -0.1739 0.2408 0.049 Uiso calc R 1 . . H
H20B 0.0785 -0.1832 0.2161 0.049 Uiso calc R 1 . . H
H20C 0.0032 -0.0851 0.1782 0.049 Uiso calc R 1 . . H
C21 0.1341(4) -0.1322(5) 0.3742(4) 0.0303(13) Uani d . 1 . . C
H21A 0.0858 -0.1791 0.3854 0.045 Uiso calc R 1 . . H
H21B 0.1661 -0.0861 0.4231 0.045 Uiso calc R 1 . . H
H21C 0.1811 -0.1799 0.3619 0.045 Uiso calc R 1 . . H
C22 0.2965(4) 0.2471(5) 0.4545(3) 0.0260(12) Uani d . 1 . . C
H22A 0.3135 0.3210 0.4815 0.031 Uiso calc R 1 . . H
H22B 0.3419 0.1913 0.4891 0.031 Uiso calc R 1 . . H
C23 0.2633(4) 0.3567(4) 0.3252(4) 0.0274(12) Uani d . 1 . . C
H23A 0.1975 0.3632 0.3248 0.041 Uiso calc R 1 . . H
H23B 0.2634 0.3543 0.2681 0.041 Uiso calc R 1 . . H
H23C 0.3004 0.4213 0.3540 0.041 Uiso calc R 1 . . H
C24 0.4129(4) 0.2508(5) 0.3830(3) 0.0270(12) Uani d . 1 . . C
H24A 0.4442 0.3104 0.4220 0.040 Uiso calc R 1 . . H
H24B 0.4229 0.2634 0.3300 0.040 Uiso calc R 1 . . H
H24C 0.4401 0.1783 0.4058 0.040 Uiso calc R 1 . . H
C25 0.2689(5) -0.0850(5) 0.6254(4) 0.0392(15) Uani d . 1 . . C
C26 0.3591(6) -0.1139(7) 0.6048(6) 0.066(2) Uani d . 1 . . C
H26A 0.3590 -0.1939 0.5922 0.099 Uiso calc R 1 . . H
H26B 0.4157 -0.0960 0.6525 0.099 Uiso calc R 1 . . H
H26C 0.3599 -0.0702 0.5566 0.099 Uiso calc R 1 . . H
C27 0.2549(6) -0.1450(6) 0.6983(4) 0.0487(19) Uani d . 1 . . C
H27A 0.1965 -0.1178 0.7063 0.073 Uiso calc R 1 . . H
H27B 0.3096 -0.1305 0.7484 0.073 Uiso calc R 1 . . H
H27C 0.2494 -0.2256 0.6873 0.073 Uiso calc R 1 . . H

loop_
_atom_site_aniso_label
_atom_site_aniso_U_11
_atom_site_aniso_U_22
_atom_site_aniso_U_33
_atom_site_aniso_U_12
_atom_site_aniso_U_13
_atom_site_aniso_U_23
U 0.01978(11) 0.02027(11) 0.01832(10) -0.00058(9) 0.00745(7) -0.00040(9)
O1 0.022(2) 0.026(2) 0.0249(19) -0.0021(15) 0.0100(17) -0.0007(16)
O2 0.028(2) 0.027(2) 0.0253(19) -0.0062(16) 0.0115(17) -0.0052(16)
O3 0.024(2) 0.0250(19) 0.0233(19) -0.0007(16) 0.0074(17) 0.0019(16)
O4 0.026(2) 0.025(2) 0.0229(19) 0.0026(16) 0.0083(17) 0.0025(16)
O5 0.038(3) 0.047(3) 0.062(3) 0.014(2) 0.018(2) 0.015(2)
N1 0.026(3) 0.021(2) 0.015(2) 0.0031(18) 0.0069(19) 0.0003(17)
N2 0.023(3) 0.028(3) 0.028(2) -0.0011(19) 0.013(2) -0.0010(19)
N3 0.019(2) 0.027(2) 0.022(2) -0.0042(19) 0.0104(19) -0.0006(19)
C1 0.029(3) 0.025(3) 0.020(3) -0.001(2) 0.013(2) -0.004(2)
C2 0.019(3) 0.033(3) 0.012(2) -0.003(2) 0.005(2) -0.001(2)
C3 0.022(3) 0.028(3) 0.018(2) 0.002(2) 0.005(2) 0.004(2)
C4 0.022(3) 0.033(3) 0.024(3) 0.003(2) 0.006(2) -0.001(2)
C5 0.017(3) 0.039(3) 0.024(3) -0.003(2) 0.006(2) 0.002(2)
C6 0.024(3) 0.027(3) 0.023(3) -0.009(2) 0.004(2) -0.001(2)
C7 0.021(3) 0.023(3) 0.027(3) 0.004(2) 0.012(2) 0.000(2)
C8 0.029(3) 0.013(2) 0.028(3) 0.001(2) 0.010(2) 0.001(2)
C9 0.027(3) 0.014(2) 0.028(3) 0.002(2) 0.010(2) 0.000(2)
C10 0.026(3) 0.017(3) 0.035(3) -0.002(2) 0.011(2) -0.001(2)
C11 0.031(3) 0.026(3) 0.030(3) -0.003(3) 0.007(3) -0.006(2)
C12 0.043(4) 0.027(3) 0.022(3) -0.013(3) 0.012(3) -0.005(2)
C13 0.033(3) 0.017(3) 0.034(3) -0.004(2) 0.018(3) 0.000(2)
C14 0.022(3) 0.021(3) 0.025(3) 0.002(2) 0.007(2) 0.003(2)
C15 0.025(3) 0.022(3) 0.024(3) 0.003(2) 0.012(2) 0.004(2)
C16 0.029(3) 0.025(3) 0.024(3) 0.006(2) 0.009(2) 0.004(2)
C17 0.031(3) 0.028(3) 0.020(3) 0.002(2) 0.010(2) -0.002(2)
C18 0.023(3) 0.025(3) 0.017(2) 0.006(2) 0.008(2) 0.002(2)
C19 0.016(3) 0.029(3) 0.028(3) -0.001(2) 0.007(2) 0.003(2)
C20 0.031(4) 0.035(3) 0.035(3) -0.009(3) 0.016(3) -0.009(3)
C21 0.031(3) 0.026(3) 0.037(3) -0.001(2) 0.016(3) 0.008(2)
C22 0.032(3) 0.029(3) 0.019(3) -0.005(2) 0.010(2) -0.006(2)
C23 0.028(3) 0.022(3) 0.033(3) -0.003(2) 0.011(3) 0.000(2)
C24 0.021(3) 0.034(3) 0.028(3) -0.008(2) 0.012(2) -0.009(2)
C25 0.026(3) 0.033(3) 0.049(4) 0.000(3) 0.002(3) -0.010(3)
C26 0.046(5) 0.052(5) 0.103(7) 0.005(4) 0.028(5) -0.013(5)
C27 0.053(5) 0.040(4) 0.041(4) 0.008(3) -0.001(3) 0.002(3)

loop_
_atom_type_symbol
_atom_type_description
_atom_type_scat_dispersion_real
_atom_type_scat_dispersion_imag
_atom_type_scat_source
C C 0.0033 0.0016 'International Tables Vol C Tables 4.2.6.8 and 6.1.1.4'
H H 0.0000 0.0000 'International Tables Vol C Tables 4.2.6.8 and 6.1.1.4'
N N 0.0061 0.0033 'International Tables Vol C Tables 4.2.6.8 and 6.1.1.4'
O O 0.0106 0.0060 'International Tables Vol C Tables 4.2.6.8 and 6.1.1.4'
U U -9.6767 9.6646 'International Tables Vol C Tables 4.2.6.8 and 6.1.1.4'

loop_
_geom_angle_atom_site_label_1
_geom_angle_atom_site_label_2
_geom_angle_atom_site_label_3
_geom_angle
_geom_angle_publ_flag
N1 U N2 62.61(13) yes
N1 U N3 63.77(13) yes
O1 U N3 75.36(13) yes
O2 U N2 77.82(13) yes
O1 U O2 82.12(13) yes
O4 U O3 172.52(16) yes
O4 U O2 90.83(15) ?
O3 U O2 93.80(15) ?
O4 U O1 97.17(15) ?
O3 U O1 89.29(15) ?
O4 U N1 89.40(15) ?
O3 U N1 83.29(15) ?
O2 U N1 140.42(13) ?
O1 U N1 137.04(13) ?
O4 U N3 81.11(15) ?
O3 U N3 96.97(15) ?
O2 U N3 154.83(14) ?
O4 U N2 90.21(15) ?
O3 U N2 85.03(15) ?
O1 U N2 158.71(13) ?
N3 U N2 125.67(13) ?
C2 O1 U 162.2(3) ?
C9 O2 U 135.4(3) ?
C14 N1 C18 118.4(4) ?
C14 N1 U 120.4(3) ?
C18 N1 U 121.2(3) ?
C19 N2 C20 107.8(4) ?
C19 N2 C21 109.3(4) ?
C20 N2 C21 107.6(4) ?
C19 N2 U 108.5(3) ?
C20 N2 U 114.7(3) ?
C21 N2 U 108.9(3) ?
C23 N3 C24 109.4(4) ?
C23 N3 C22 110.1(4) ?
C24 N3 C22 107.0(4) ?
C23 N3 U 107.7(3) ?
C24 N3 U 110.5(3) ?
C22 N3 U 112.1(3) ?
C2 C1 C6 120.7(5) ?
C2 C1 H1 119.7 ?
C6 C1 H1 119.7 ?
O1 C2 C1 120.0(5) ?
O1 C2 C3 121.0(5) ?
C1 C2 C3 119.0(5) ?
C4 C3 C2 118.7(5) ?
C4 C3 C7 122.2(5) ?
C2 C3 C7 119.1(5) ?
C3 C4 C5 122.7(5) ?
C3 C4 H4 118.7 ?
C5 C4 H4 118.7 ?
C6 C5 C4 118.5(5) ?
C6 C5 H5 120.8 ?
C4 C5 H5 120.8 ?
C5 C6 C1 120.6(5) ?
C5 C6 H6 119.7 ?
C1 C6 H6 119.7 ?
C8 C7 C3 112.2(4) ?
C8 C7 H7A 109.2 ?
C3 C7 H7A 109.2 ?
C8 C7 H7B 109.2 ?
C3 C7 H7B 109.2 ?
H7A C7 H7B 107.9 ?
C13 C8 C9 118.1(5) ?
C13 C8 C7 120.1(5) ?
C9 C8 C7 121.8(5) ?
O2 C9 C10 120.3(5) ?
O2 C9 C8 119.9(5) ?
C10 C9 C8 119.8(5) ?
C11 C10 C9 121.0(5) ?
C11 C10 H10 119.5 ?
C9 C10 H10 119.5 ?
C10 C11 C12 119.6(5) ?
C10 C11 H11 120.2 ?
C12 C11 H11 120.2 ?
C13 C12 C11 119.5(5) ?
C13 C12 H12 120.2 ?
C11 C12 H12 120.2 ?
C12 C13 C8 121.9(5) ?
C12 C13 H13 119.1 ?
C8 C13 H13 119.1 ?
N1 C14 C15 122.5(5) ?
N1 C14 C19 115.8(4) ?
C15 C14 C19 121.7(5) ?
C16 C15 C14 118.2(5) ?
C16 C15 H15 120.9 ?
C14 C15 H15 120.9 ?
C17 C16 C15 119.5(5) ?
C17 C16 H16 120.3 ?
C15 C16 H16 120.3 ?
C16 C17 C18 119.2(5) ?
C16 C17 H17 120.4 ?
C18 C17 H17 120.4 ?
N1 C18 C17 122.1(5) ?
N1 C18 C22 115.5(4) ?
C17 C18 C22 122.1(5) ?
N2 C19 C14 110.8(4) ?
N2 C19 H19A 109.5 ?
C14 C19 H19A 109.5 ?
N2 C19 H19B 109.5 ?
C14 C19 H19B 109.5 ?
H19A C19 H19B 108.1 ?
N2 C20 H20A 109.5 ?
N2 C20 H20B 109.5 ?
H20A C20 H20B 109.5 ?
N2 C20 H20C 109.5 ?
H20A C20 H20C 109.5 ?
H20B C20 H20C 109.5 ?
N2 C21 H21A 109.5 ?
N2 C21 H21B 109.5 ?
H21A C21 H21B 109.5 ?
N2 C21 H21C 109.5 ?
H21A C21 H21C 109.5 ?
H21B C21 H21C 109.5 ?
N3 C22 C18 112.8(4) ?
N3 C22 H22A 109.0 ?
C18 C22 H22A 109.0 ?
N3 C22 H22B 109.0 ?
C18 C22 H22B 109.0 ?
H22A C22 H22B 107.8 ?
N3 C23 H23A 109.5 ?
N3 C23 H23B 109.5 ?
H23A C23 H23B 109.5 ?
N3 C23 H23C 109.5 ?
H23A C23 H23C 109.5 ?
H23B C23 H23C 109.5 ?
N3 C24 H24A 109.5 ?
N3 C24 H24B 109.5 ?
H24A C24 H24B 109.5 ?
N3 C24 H24C 109.5 ?
H24A C24 H24C 109.5 ?
H24B C24 H24C 109.5 ?
O5 C25 C27 121.2(6) ?
O5 C25 C26 121.7(7) ?
C27 C25 C26 117.1(6) ?
C25 C26 H26A 109.5 ?
C25 C26 H26B 109.5 ?
H26A C26 H26B 109.5 ?
C25 C26 H26C 109.5 ?
H26A C26 H26C 109.5 ?
H26B C26 H26C 109.5 ?
C25 C27 H27A 109.5 ?
C25 C27 H27B 109.5 ?
H27A C27 H27B 109.5 ?
C25 C27 H27C 109.5 ?
H27A C27 H27C 109.5 ?
H27B C27 H27C 109.5 ?

loop_
_geom_bond_atom_site_label_1
_geom_bond_atom_site_label_2
_geom_bond_site_symmetry_2
_geom_bond_distance
_geom_bond_publ_flag
U N1 . 2.613(4) yes
U N2 . 2.661(4) yes
U N3 . 2.633(4) yes
U O1 . 2.210(4) yes
U O2 . 2.205(3) yes
U O3 . 1.798(4) yes
U O4 . 1.786(4) yes
O1 C2 . 1.348(6) ?
O2 C9 . 1.348(6) ?
O5 C25 . 1.214(7) ?
N1 C14 . 1.339(7) ?
N1 C18 . 1.352(7) ?
N2 C19 . 1.487(7) ?
N2 C20 . 1.489(7) ?
N2 C21 . 1.492(7) ?
N3 C23 . 1.471(7) ?
N3 C24 . 1.482(7) ?
N3 C22 . 1.484(6) ?
C1 C2 . 1.396(7) ?
C1 C6 . 1.397(7) ?
C1 H1 . 0.9300 ?
C2 C3 . 1.412(7) ?
C3 C4 . 1.379(8) ?
C3 C7 . 1.519(7) ?
C4 C5 . 1.392(7) ?
C4 H4 . 0.9300 ?
C5 C6 . 1.376(8) ?
C5 H5 . 0.9300 ?
C6 H6 . 0.9300 ?
C7 C8 . 1.510(8) ?
C7 H7A . 0.9700 ?
C7 H7B . 0.9700 ?
C8 C13 . 1.391(7) ?
C8 C9 . 1.407(8) ?
C9 C10 . 1.396(8) ?
C10 C11 . 1.380(8) ?
C10 H10 . 0.9300 ?
C11 C12 . 1.391(8) ?
C11 H11 . 0.9300 ?
C12 C13 . 1.385(8) ?
C12 H12 . 0.9300 ?
C13 H13 . 0.9300 ?
C14 C15 . 1.401(7) ?
C14 C19 . 1.510(7) ?
C15 C16 . 1.387(7) ?
C15 H15 . 0.9300 ?
C16 C17 . 1.376(8) ?
C16 H16 . 0.9300 ?
C17 C18 . 1.387(7) ?
C17 H17 . 0.9300 ?
C18 C22 . 1.497(8) ?
C19 H19A . 0.9700 ?
C19 H19B . 0.9700 ?
C20 H20A . 0.9600 ?
C20 H20B . 0.9600 ?
C20 H20C . 0.9600 ?
C21 H21A . 0.9600 ?
C21 H21B . 0.9600 ?
C21 H21C . 0.9600 ?
C22 H22A . 0.9700 ?
C22 H22B . 0.9700 ?
C23 H23A . 0.9600 ?
C23 H23B . 0.9600 ?
C23 H23C . 0.9600 ?
C24 H24A . 0.9600 ?
C24 H24B . 0.9600 ?
C24 H24C . 0.9600 ?
C25 C27 . 1.483(10) ?
C25 C26 . 1.505(10) ?
C26 H26A . 0.9600 ?
C26 H26B . 0.9600 ?
C26 H26C . 0.9600 ?
C27 H27A . 0.9600 ?
C27 H27B . 0.9600 ?
C27 H27C . 0.9600 ?

loop_
_geom_torsion_atom_site_label_1
_geom_torsion_atom_site_label_2
_geom_torsion_atom_site_label_3
_geom_torsion_atom_site_label_4
_geom_torsion
O4 U O1 C2 28.7(11)
O3 U O1 C2 -155.1(11)
O2 U O1 C2 -61.2(11)
N1 U O1 C2 125.5(10)
N3 U O1 C2 107.5(11)
N2 U O1 C2 -80.8(12)
O4 U O2 C9 -131.9(5)
O3 U O2 C9 54.0(5)
O1 U O2 C9 -34.8(5)
N1 U O2 C9 138.0(4)
N3 U O2 C9 -61.3(6)
N2 U O2 C9 138.1(5)
O4 U N1 C14 -111.3(4)
O3 U N1 C14 67.1(4)
O2 U N1 C14 -20.8(5)
O1 U N1 C14 148.8(3)
N3 U N1 C14 168.3(4)
N2 U N1 C14 -20.8(4)
O4 U N1 C18 69.8(4)
O3 U N1 C18 -111.8(4)
O2 U N1 C18 160.4(3)
O1 U N1 C18 -30.1(4)
N3 U N1 C18 -10.6(3)
N2 U N1 C18 160.4(4)
O4 U N2 C19 125.6(3)
O3 U N2 C19 -48.6(3)
O2 U N2 C19 -143.6(3)
O1 U N2 C19 -123.7(4)
N1 U N2 C19 36.4(3)
N3 U N2 C19 46.4(4)
O4 U N2 C20 -113.9(4)
O3 U N2 C20 71.9(4)
O2 U N2 C20 -23.1(4)
O1 U N2 C20 -3.2(6)
N1 U N2 C20 156.9(4)
N3 U N2 C20 166.9(3)
O4 U N2 C21 6.7(3)
O3 U N2 C21 -167.6(3)
O2 U N2 C21 97.5(3)
O1 U N2 C21 117.3(4)
N1 U N2 C21 -82.6(3)
N3 U N2 C21 -72.5(4)
O4 U N3 C23 172.5(3)
O3 U N3 C23 -14.8(3)
O2 U N3 C23 99.8(4)
O1 U N3 C23 72.6(3)
N1 U N3 C23 -93.8(3)
N2 U N3 C23 -103.7(3)
O4 U N3 C24 53.0(3)
O3 U N3 C24 -134.3(3)
O2 U N3 C24 -19.6(5)
O1 U N3 C24 -46.8(3)
N1 U N3 C24 146.8(4)
N2 U N3 C24 136.9(3)
O4 U N3 C22 -66.2(4)
O3 U N3 C22 106.5(4)
O2 U N3 C22 -138.9(4)
O1 U N3 C22 -166.1(4)
N1 U N3 C22 27.5(3)
N2 U N3 C22 17.6(4)
U O1 C2 C1 -144.3(9)
U O1 C2 C3 35.1(13)
C6 C1 C2 O1 180.0(5)
C6 C1 C2 C3 0.5(8)
O1 C2 C3 C4 179.5(5)
C1 C2 C3 C4 -1.0(8)
O1 C2 C3 C7 2.6(7)
C1 C2 C3 C7 -177.9(5)
C2 C3 C4 C5 1.0(8)
C7 C3 C4 C5 177.8(5)
C3 C4 C5 C6 -0.3(8)
C4 C5 C6 C1 -0.2(8)
C2 C1 C6 C5 0.1(8)
C4 C3 C7 C8 -104.0(6)
C2 C3 C7 C8 72.8(6)
C3 C7 C8 C13 73.2(6)
C3 C7 C8 C9 -108.0(5)
U O2 C9 C10 -100.2(6)
U O2 C9 C8 79.6(6)
C13 C8 C9 O2 177.7(4)
C7 C8 C9 O2 -1.2(7)
C13 C8 C9 C10 -2.6(7)
C7 C8 C9 C10 178.6(4)
O2 C9 C10 C11 -178.9(5)
C8 C9 C10 C11 1.4(8)
C9 C10 C11 C12 0.3(8)
C10 C11 C12 C13 -0.8(8)
C11 C12 C13 C8 -0.5(8)
C9 C8 C13 C12 2.2(8)
C7 C8 C13 C12 -178.9(5)
C18 N1 C14 C15 0.7(7)
U N1 C14 C15 -178.2(4)
C18 N1 C14 C19 179.8(4)
U N1 C14 C19 0.9(6)
N1 C14 C15 C16 1.0(8)
C19 C14 C15 C16 -178.0(5)
C14 C15 C16 C17 -1.7(8)
C15 C16 C17 C18 0.7(8)
C14 N1 C18 C17 -1.7(7)
U N1 C18 C17 177.2(4)
C14 N1 C18 C22 172.7(5)
U N1 C18 C22 -8.4(6)
C16 C17 C18 N1 1.0(8)
C16 C17 C18 C22 -173.0(5)
C20 N2 C19 C14 -176.4(4)
C21 N2 C19 C14 67.0(5)
U N2 C19 C14 -51.6(5)
N1 C14 C19 N2 35.3(6)
C15 C14 C19 N2 -145.6(5)
C23 N3 C22 C18 76.2(5)
C24 N3 C22 C18 -165.0(4)
U N3 C22 C18 -43.7(5)
N1 C18 C22 N3 35.1(7)
C17 C18 C22 N3 -150.5(5)
